data_9006167
loop_
_publ_author_name
'Yang, H.'
'Ghose, S.'
'Hatch, D. M.'

_publ_section_title
;
 Ferroelastic phase transition in cryolite, Na3AlF6, a mixed
 fluoride perovskite: high temperature single crystal X-ray
 diffraction study and symmetry analysis of the transition mechanism
 Sample: T = 890 K
;
_journal_name_full 'Physics and Chemistry of Minerals'
_journal_page_first 528
_journal_page_last 544
_journal_volume 19
_journal_year 1993
_chemical_formula_sum 'Al F6 Na3'
_chemical_name_mineral Cryolite
_space_group_IT_number 71
_symmetry_space_group_name_Hall '-I 2 2'
_symmetry_space_group_name_H-M 'I m m m'
_cell_angle_alpha 90
_cell_angle_beta 90
_cell_angle_gamma 90
_cell_length_a 5.6323
_cell_length_b 5.6270
_cell_length_c 7.9580
_cell_formula_units_Z 2
_cell_volume 252.213
_database_code_amcsd 0007749
_diffrn_ambient_temperature 890
_exptl_crystal_density_diffrn 2.764
_cod_original_formula_sum 'Al Na3 F6'
_cod_database_code 9006167

loop_
_space_group_symop_operation_xyz
x,y,z
1/2+x,1/2+y,1/2+z
x,-y,z
1/2+x,1/2-y,1/2+z
-x,y,-z
1/2-x,1/2+y,1/2-z
-x,y,z
1/2-x,1/2+y,1/2+z
x,-y,-z
1/2+x,1/2-y,1/2-z
x,y,-z
1/2+x,1/2+y,1/2-z
-x,-y,z
1/2-x,1/2-y,1/2+z
-x,-y,-z
1/2-x,1/2-y,1/2-z

loop_
_atom_site_aniso_label
_atom_site_aniso_U_11
_atom_site_aniso_U_22
_atom_site_aniso_U_33
_atom_site_aniso_U_12
_atom_site_aniso_U_13
_atom_site_aniso_U_23
Al 0.03812 0.03490 0.09359 0.00000 0.00000 0.00000
Na1 0.17109 0.07998 0.14203 0.00000 0.00000 0.00000
Na2 0.17328 0.11541 0.28464 0.00000 0.00000 0.00000
F1 0.42185 0.31278 0.07366 0.00000 0.00000 0.00000
F2 0.25694 0.18075 0.68921 -0.12711 0.00000 0.00000

loop_
_atom_site_label
_atom_site_fract_x
_atom_site_fract_y
_atom_site_fract_z
Al 0.00000 0.00000 0.00000
Na1 0.00000 0.00000 0.50000
Na2 0.00000 0.50000 0.25150
F1 0.00000 0.00000 0.21920
F2 0.23350 0.21660 0.00000

loop_
_cod_related_entry_id
_cod_related_entry_database
_cod_related_entry_code
1 AMCSD 0007749
